data_4134977
loop_
_publ_author_name
'Asada, Takahiro'
'Hoshimoto, Yoichi'
'Ogoshi, Sensuke'

_publ_section_title
;
 Rotation-Triggered Transmetalation on a Heterobimetallic Cu/Al
 <i>N</i>-Phosphine-Oxide-Substituted Imidazolylidene Complex.
;
_journal_issue 21
_journal_name_full 'Journal of the American Chemical Society'
_journal_page_first 9772
_journal_page_last 9784
_journal_paper_doi 10.1021/jacs.0c03252
_journal_volume 142
_journal_year 2020
_chemical_formula_moiety 'C41 H39 Al F15 N2 O P, C7 H8'
_chemical_formula_sum 'C48 H47 Al F15 N2 O P'
_chemical_formula_weight 1010.85
_space_group_crystal_system triclinic
_space_group_IT_number 2
_space_group_name_Hall '-P 1'
_space_group_name_H-M_alt 'P -1'
_symmetry_Int_Tables_number 2
_atom_sites_solution_primary dual
_audit_creation_date 2019-04-03
_audit_creation_method
;
Olex2 1.2
(compiled 2018.05.29 svn.r3508 for OlexSys, GUI svn.r5506)
;
_cell_angle_alpha 77.186(2)
_cell_angle_beta 87.431(2)
_cell_angle_gamma 77.690(2)
_cell_formula_units_Z 2
_cell_length_a 10.7276(3)
_cell_length_b 12.1842(3)
_cell_length_c 18.7183(5)
_cell_measurement_reflns_used 15332
_cell_measurement_temperature 123.15
_cell_measurement_theta_max 31.1060
_cell_measurement_theta_min 2.2210
_cell_volume 2330.83(11)
_computing_cell_refinement 'CrysAlisPro 1.171.39.46e (Rigaku OD, 2018)'
_computing_data_collection 'CrysAlisPro 1.171.39.46e (Rigaku OD, 2018)'
_computing_data_reduction 'CrysAlisPro 1.171.39.46e (Rigaku OD, 2018)'
_computing_molecular_graphics 'Olex2 (Dolomanov et al., 2009)'
_computing_publication_material 'Olex2 (Dolomanov et al., 2009)'
_computing_structure_refinement 'olex2.refine (Bourhis et al., 2015)'
_computing_structure_solution 'ShelXT (Sheldrick, 2015)'
_diffrn_ambient_temperature 123.15
_diffrn_detector 'CCD plate'
_diffrn_detector_type HyPix
_diffrn_measured_fraction_theta_full 0.9978
_diffrn_measured_fraction_theta_max 0.9978
_diffrn_measurement_details
;
List of Runs (angles in degrees, time in seconds):

  # Type    Start    End  Width  t~exp~   \w     \q     \k     \f   Frames
--------------------------------------------------------------------------
  1  \w    -34.00  -2.00   0.50   15.69    --   -5.49  96.00  28.00   64
  2  \w    -11.00  32.00   0.50   15.69    --    5.65  96.00  28.00   86
  3  \w    -20.00  66.00   0.50   15.69    --   -5.49  57.00  60.00  172
  4  \w     -7.00  52.00   0.50   15.69    --   -5.49  57.00 -90.00  118
  5  \w    -18.00  58.00   0.50   15.69    --   -5.49  37.00-180.00  152
  6  \w    -17.00   8.00   0.50   15.69    --    5.65 -96.00 -80.00   50
  7  \w    -12.00  14.00   0.50   15.69    --    5.65 -99.00  60.00   52
  8  \w    -26.00  28.00   0.50   15.69    --   -5.49 -99.00 120.00  108
  9  \w      2.00  27.00   0.50   15.69    --    5.65 -99.00 150.00   50
 10  \w    -78.00   4.00   0.50   15.69    --   -5.49 -77.00 -60.00  164
;
_diffrn_measurement_device 'four-circle diffractometer'
_diffrn_measurement_device_type 'XtaLAB Synergy, Single source at offset/far, HyPix'
_diffrn_measurement_method '\w scans'
_diffrn_orient_matrix_type 'CrysAlisPro convention (1999,Acta A55,543-557)'
_diffrn_orient_matrix_UB_11 -0.0032625000
_diffrn_orient_matrix_UB_12 -0.0416288000
_diffrn_orient_matrix_UB_13 0.0328083000
_diffrn_orient_matrix_UB_21 -0.0475978000
_diffrn_orient_matrix_UB_22 -0.0195264000
_diffrn_orient_matrix_UB_23 -0.0159264000
_diffrn_orient_matrix_UB_31 0.0479970000
_diffrn_orient_matrix_UB_32 -0.0401532000
_diffrn_orient_matrix_UB_33 -0.0134227000
_diffrn_radiation_monochromator mirror
_diffrn_radiation_probe x-ray
_diffrn_radiation_type 'Mo K\a'
_diffrn_radiation_wavelength 0.71073
_diffrn_reflns_av_R_equivalents 0.0618
_diffrn_reflns_av_unetI/netI 0.0626
_diffrn_reflns_limit_h_max 13
_diffrn_reflns_limit_h_min -15
_diffrn_reflns_limit_k_max 15
_diffrn_reflns_limit_k_min -16
_diffrn_reflns_limit_l_max 26
_diffrn_reflns_limit_l_min -25
_diffrn_reflns_number 42359
_diffrn_reflns_theta_full 26.3709
_diffrn_reflns_theta_max 26.37
_diffrn_reflns_theta_min 2.23
_diffrn_source 'micro-focus sealed X-ray tube'
_diffrn_source_type 'PhotonJet (Mo) X-ray Source'
_exptl_absorpt_coefficient_mu 0.177
_exptl_absorpt_correction_T_max 1.00000
_exptl_absorpt_correction_T_min 0.79305
_exptl_absorpt_correction_type multi-scan
_exptl_absorpt_process_details
;
CrysAlisPro 1.171.39.46e (Rigaku Oxford Diffraction, 2018)
Empirical absorption correction using spherical harmonics,
 implemented in SCALE3 ABSPACK scaling algorithm.
;
_exptl_crystal_colour colourless
_exptl_crystal_colour_primary colourless
_exptl_crystal_density_diffrn 1.4402
_exptl_crystal_description block
_exptl_crystal_F_000 1041.1190
_exptl_crystal_size_max 0.3
_exptl_crystal_size_mid 0.2
_exptl_crystal_size_min 0.2
_refine_diff_density_max 1.2636
_refine_diff_density_min -0.5416
_refine_diff_density_rms 0.0767
_refine_ls_d_res_high 0.8000
_refine_ls_d_res_low 9.1260
_refine_ls_goodness_of_fit_ref 1.0327
_refine_ls_hydrogen_treatment constr
_refine_ls_matrix_type full
_refine_ls_number_constraints 70
_refine_ls_number_parameters 624
_refine_ls_number_reflns 9519
_refine_ls_number_restraints 0
_refine_ls_restrained_S_all 1.0327
_refine_ls_R_factor_all 0.0661
_refine_ls_R_factor_gt 0.0495
_refine_ls_shift/su_max 0.0009
_refine_ls_shift/su_mean 0.0000
_refine_ls_structure_factor_coef Fsqd
_refine_ls_weighting_details 'w=1/[\s^2^(Fo^2^)+(0.0661P)^2^+1.5774P] where P=(Fo^2^+2Fc^2^)/3'
_refine_ls_weighting_scheme calc
_refine_ls_wR_factor_gt 0.1292
_refine_ls_wR_factor_ref 0.1393
_reflns_Friedel_coverage 0.0
_reflns_limit_h_max 13
_reflns_limit_h_min -13
_reflns_limit_k_max 15
_reflns_limit_k_min -14
_reflns_limit_l_max 23
_reflns_limit_l_min 0
_reflns_number_gt 7446
_reflns_number_total 9519
_reflns_threshold_expression I>=2u(I)
_cod_data_source_file ja0c03252_si_002.cif
_cod_data_source_block 3b
_cod_depositor_comments 'Adding full bibliography for 4134972--4134984.cif.'
_cod_database_code 4134977
_chemical_oxdiff_formula 'C41 H39 Al1 F15 N2 O1 P1'
_reflns_odcompleteness_completeness 99.94
_reflns_odcompleteness_iscentric 1
_reflns_odcompleteness_theta 26.32
_olex2_refinement_description
;
1. Fixed Uiso
 At 1.2 times of:
  All C(H) groups, All C(H,H) groups
 At 1.5 times of:
  All C(H,H,H) groups
2.a Ternary CH refined with riding coordinates:
 C25(H25), C22(H22)
2.b Secondary CH2 refined with riding coordinates:
 C8(H8a,H8b), C9(H9a,H9b)
2.c Aromatic/amide H refined with riding coordinates:
 C3(H3), C5(H5), C4(H4), C67(H67), C66(H66), C63(H63), C65(H65), C64(H64)
2.d Idealised Me refined as rotating group:
 C19(H19a,H19b,H19c), C17(H17a,H17b,H17c), C14(H14a,H14b,H14c), C18(H18a,H18b,
 H18c), C15(H15a,H15b,H15c), C20(H20a,H20b,H20c), C27(H27a,H27b,H27c), C26(H26a,
 H26b,H26c), C24(H24a,H24b,H24c), C23(H23a,H23b,H23c), C68(H68a,H68b,H68c)
;
_olex2_submission_special_instructions 'No special instructions were received'
_oxdiff_exptl_absorpt_empirical_details
;
Empirical correction (ABSPACK) includes:
- Absorption correction using spherical harmonics
- Frame scaling
;
_oxdiff_exptl_absorpt_empirical_full_max 3.609
_oxdiff_exptl_absorpt_empirical_full_min 0.324

loop_
_space_group_symop_id
_space_group_symop_operation_xyz
1 x,y,z
2 -x,-y,-z

loop_
_atom_site_label
_atom_site_type_symbol
_atom_site_fract_x
_atom_site_fract_y
_atom_site_fract_z
_atom_site_U_iso_or_equiv
_atom_site_adp_type
_atom_site_occupancy
_atom_site_refinement_flags_posn
P12 P 0.33455(5) 0.69160(4) 0.74552(3) 0.01944(13) Uani 1.000000 .
Al28 Al 0.60027(6) 0.49295(5) 0.78056(3) 0.01996(15) Uani 1.000000 .
F39 F 0.70960(14) 0.71074(11) 0.73668(7) 0.0326(3) Uani 1.000000 .
F50 F 0.50359(13) 0.45180(13) 0.63487(8) 0.0359(3) Uani 1.000000 .
F61 F 0.45098(15) 0.43157(11) 0.93011(8) 0.0396(4) Uani 1.000000 .
F48 F 0.89491(14) 0.48294(13) 0.72534(8) 0.0394(3) Uani 1.000000 .
F37 F 0.71899(15) 0.41265(12) 0.94762(7) 0.0397(4) Uani 1.000000 .
F36 F 0.84766(15) 0.81259(13) 0.80710(8) 0.0426(4) Uani 1.000000 .
O21 O 0.45650(14) 0.59950(11) 0.75976(8) 0.0218(3) Uani 1.000000 .
F59 F 0.63640(17) 0.24351(12) 0.74434(8) 0.0432(4) Uani 1.000000 .
F47 F 0.62128(16) 0.40187(14) 0.51304(8) 0.0487(4) Uani 1.000000 .
F46 F 0.87579(17) 0.39450(14) 0.49624(8) 0.0520(4) Uani 1.000000 .
F38 F 0.86007(17) 0.51414(16) 1.01662(8) 0.0528(4) Uani 1.000000 .
F49 F 1.01048(15) 0.43418(14) 0.60430(9) 0.0485(4) Uani 1.000000 .
F35 F 0.92708(17) 0.71323(17) 0.94696(9) 0.0547(5) Uani 1.000000 .
F60 F 0.5524(2) 0.05687(13) 0.80937(10) 0.0625(5) Uani 1.000000 .
F58 F 0.3709(2) 0.24082(15) 0.99696(10) 0.0662(6) Uani 1.000000 .
N7 N 0.32357(17) 0.92709(14) 0.57729(9) 0.0201(4) Uani 1.000000 .
N10 N 0.35577(17) 0.77457(14) 0.66351(9) 0.0211(4) Uani 1.000000 .
F57 F 0.4165(2) 0.05332(15) 0.93570(12) 0.0728(6) Uani 1.000000 .
C54 C 0.5468(2) 0.34782(17) 0.83306(12) 0.0233(4) Uani 1.000000 .
C31 C 0.7439(2) 0.65904(18) 0.80725(11) 0.0242(4) Uani 1.000000 .
C1 C 0.2670(2) 1.03561(16) 0.53004(11) 0.0203(4) Uani 1.000000 .
C32 C 0.7060(2) 0.55777(18) 0.83912(11) 0.0224(4) Uani 1.000000 .
C43 C 0.6917(2) 0.47098(17) 0.68629(11) 0.0230(4) Uani 1.000000 .
C42 C 0.6295(2) 0.45013(18) 0.62912(12) 0.0262(5) Uani 1.000000 .
C13 C 0.2001(2) 0.62261(18) 0.73958(12) 0.0240(4) Uani 1.000000 .
C2 C 0.2214(2) 1.03365(17) 0.46153(11) 0.0224(4) Uani 1.000000 .
C44 C 0.8209(2) 0.46411(18) 0.67443(12) 0.0274(5) Uani 1.000000 .
C6 C 0.2646(2) 1.13856(18) 0.55257(12) 0.0251(5) Uani 1.000000 .
C8 C 0.4563(2) 0.86966(19) 0.56314(12) 0.0271(5) Uani 1.000000 .
H8a H 0.4669(2) 0.86120(19) 0.51170(12) 0.0325(6) Uiso 1.000000 R
H8b H 0.5188(2) 0.91283(19) 0.57412(12) 0.0325(6) Uiso 1.000000 R
C9 C 0.4703(2) 0.75309(18) 0.61597(12) 0.0266(5) Uani 1.000000 .
H9a H 0.5505(2) 0.73321(18) 0.64456(12) 0.0319(6) Uiso 1.000000 R
H9b H 0.4672(2) 0.69120(18) 0.59003(12) 0.0319(6) Uiso 1.000000 R
C11 C 0.2693(2) 0.87579(17) 0.63685(11) 0.0214(4) Uani 1.000000 .
C30 C 0.8160(2) 0.7132(2) 0.84152(13) 0.0298(5) Uani 1.000000 .
C3 C 0.1734(2) 1.13939(19) 0.41445(12) 0.0290(5) Uani 1.000000 .
H3 H 0.1439(2) 1.14084(19) 0.36710(12) 0.0348(6) Uiso 1.000000 R
C16 C 0.3198(2) 0.77922(18) 0.81534(11) 0.0252(5) Uani 1.000000 .
C53 C 0.4796(2) 0.33960(19) 0.89838(13) 0.0309(5) Uani 1.000000 .
C55 C 0.5692(2) 0.24885(19) 0.80644(12) 0.0308(5) Uani 1.000000 .
C33 C 0.7488(2) 0.5120(2) 0.91037(12) 0.0278(5) Uani 1.000000 .
C45 C 0.8847(2) 0.43911(19) 0.61190(13) 0.0316(5) Uani 1.000000 .
C29 C 0.8558(2) 0.6630(2) 0.91228(13) 0.0343(6) Uani 1.000000 .
C25 C 0.3119(3) 1.1410(2) 0.62731(13) 0.0335(5) Uani 1.000000 .
H25 H 0.3758(3) 1.0679(2) 0.64475(13) 0.0401(6) Uiso 1.000000 R
C22 C 0.2190(2) 0.92296(19) 0.43740(12) 0.0275(5) Uani 1.000000 .
H22 H 0.2678(2) 0.85726(19) 0.47430(12) 0.0331(6) Uiso 1.000000 R
C34 C 0.8225(2) 0.5616(2) 0.94704(12) 0.0335(5) Uani 1.000000 .
C5 C 0.2126(2) 1.24152(19) 0.50374(13) 0.0310(5) Uani 1.000000 .
H5 H 0.2076(2) 1.31266(19) 0.51774(13) 0.0372(6) Uiso 1.000000 R
C4 C 0.1684(2) 1.24155(19) 0.43573(13) 0.0331(5) Uani 1.000000 .
H4 H 0.1343(2) 1.31250(19) 0.40327(13) 0.0397(6) Uiso 1.000000 R
C40 C 0.8171(3) 0.41912(19) 0.55717(13) 0.0342(6) Uani 1.000000 .
C19 C 0.1855(2) 0.8542(2) 0.81820(13) 0.0333(5) Uani 1.000000 .
H19a H 0.1591(7) 0.8978(12) 0.76875(19) 0.0500(8) Uiso 1.000000 GR
H19b H 0.1251(4) 0.8048(2) 0.8375(9) 0.0500(8) Uiso 1.000000 GR
H19c H 0.1866(5) 0.9077(11) 0.8502(8) 0.0500(8) Uiso 1.000000 GR
C17 C 0.3558(3) 0.6996(2) 0.89106(12) 0.0321(5) Uani 1.000000 .
H17a H 0.2988(11) 0.6452(10) 0.9030(4) 0.0481(8) Uiso 1.000000 GR
H17b H 0.4442(6) 0.6571(11) 0.8900(3) 0.0481(8) Uiso 1.000000 GR
H17c H 0.3474(16) 0.7460(2) 0.92827(19) 0.0481(8) Uiso 1.000000 GR
C14 C 0.2448(2) 0.5324(2) 0.69258(14) 0.0330(5) Uani 1.000000 .
H14a H 0.2730(16) 0.5701(3) 0.6446(4) 0.0495(8) Uiso 1.000000 GR
H14b H 0.3158(11) 0.4734(8) 0.7173(5) 0.0495(8) Uiso 1.000000 GR
H14c H 0.1740(5) 0.4963(11) 0.6860(8) 0.0495(8) Uiso 1.000000 GR
C41 C 0.6881(3) 0.4241(2) 0.56548(12) 0.0322(5) Uani 1.000000 .
C18 C 0.4170(3) 0.8579(2) 0.79553(13) 0.0325(5) Uani 1.000000 .
H18a H 0.5008(4) 0.8116(3) 0.7873(9) 0.0487(8) Uiso 1.000000 GR
H18b H 0.3891(9) 0.9161(9) 0.7508(5) 0.0487(8) Uiso 1.000000 GR
H18c H 0.4228(13) 0.8961(12) 0.8358(4) 0.0487(8) Uiso 1.000000 GR
C15 C 0.1658(2) 0.5597(2) 0.81618(13) 0.0329(5) Uani 1.000000 .
H15a H 0.2421(4) 0.5065(11) 0.8394(4) 0.0494(8) Uiso 1.000000 GR
H15b H 0.1331(16) 0.6160(2) 0.8462(3) 0.0494(8) Uiso 1.000000 GR
H15c H 0.1003(13) 0.5164(13) 0.81174(15) 0.0494(8) Uiso 1.000000 GR
C20 C 0.0822(2) 0.7079(2) 0.70322(13) 0.0319(5) Uani 1.000000 .
H20a H 0.0587(10) 0.7709(8) 0.7292(6) 0.0479(8) Uiso 1.000000 GR
H20b H 0.1014(6) 0.7391(11) 0.6520(3) 0.0479(8) Uiso 1.000000 GR
H20c H 0.0112(5) 0.6684(4) 0.7053(9) 0.0479(8) Uiso 1.000000 GR
C52 C 0.4360(3) 0.2431(2) 0.93397(15) 0.0416(6) Uani 1.000000 .
C56 C 0.5271(3) 0.1503(2) 0.83955(15) 0.0409(6) Uani 1.000000 .
C27 C 0.2024(3) 1.1444(2) 0.68198(15) 0.0456(7) Uani 1.000000 .
H27a H 0.1396(10) 1.2166(8) 0.6671(6) 0.0683(10) Uiso 1.000000 GR
H27b H 0.1616(13) 1.0793(10) 0.6832(8) 0.0683(10) Uiso 1.000000 GR
H27c H 0.2354(4) 1.1395(18) 0.7308(3) 0.0683(10) Uiso 1.000000 GR
C26 C 0.3778(3) 1.2411(2) 0.62496(17) 0.0496(8) Uani 1.000000 .
H26a H 0.4421(15) 1.2423(12) 0.5861(8) 0.0744(11) Uiso 1.000000 GR
H26b H 0.3144(5) 1.3136(3) 0.6151(12) 0.0744(11) Uiso 1.000000 GR
H26c H 0.4191(18) 1.2316(10) 0.6722(4) 0.0744(11) Uiso 1.000000 GR
C51 C 0.4597(3) 0.1477(2) 0.90303(17) 0.0466(7) Uani 1.000000 .
C24 C 0.0832(3) 0.9057(3) 0.4349(3) 0.0698(11) Uani 1.000000 .
H24a H 0.0487(10) 0.892(2) 0.4847(3) 0.1047(17) Uiso 1.000000 GR
H24b H 0.0304(7) 0.9745(10) 0.4047(12) 0.1047(17) Uiso 1.000000 GR
H24c H 0.0831(5) 0.8391(15) 0.4137(14) 0.1047(17) Uiso 1.000000 GR
C23 C 0.2828(4) 0.9216(3) 0.36383(17) 0.0674(11) Uani 1.000000 .
H23a H 0.2314(14) 0.9800(17) 0.3258(3) 0.1011(16) Uiso 1.000000 GR
H23b H 0.3679(11) 0.938(2) 0.3652(5) 0.1011(16) Uiso 1.000000 GR
H23c H 0.291(2) 0.8455(8) 0.3528(7) 0.1011(16) Uiso 1.000000 GR
C67 C 0.9039(4) 1.1594(3) 0.9535(2) 0.0727(10) Uani 1.000000 .
H67 H 0.9198(4) 1.1933(3) 0.9924(2) 0.0873(13) Uiso 1.000000 R
C62 C 0.9552(4) 1.1900(4) 0.8889(3) 0.0784(11) Uani 1.000000 .
C68 C 1.0354(5) 1.2735(4) 0.8774(3) 0.0887(13) Uani 1.000000 .
H68a H 0.9970(17) 1.3369(15) 0.9010(16) 0.133(2) Uiso 1.000000 GR
H68b H 1.1199(11) 1.2368(8) 0.8987(17) 0.133(2) Uiso 1.000000 GR
H68c H 1.044(3) 1.304(2) 0.8247(3) 0.133(2) Uiso 1.000000 GR
C66 C 0.8214(5) 1.0727(4) 0.9670(3) 0.0902(14) Uani 1.000000 .
H66 H 0.7779(5) 1.0577(4) 1.0123(3) 0.1082(16) Uiso 1.000000 R
C63 C 0.9385(5) 1.1362(4) 0.8313(3) 0.0913(15) Uani 1.000000 .
H63 H 0.9752(5) 1.1558(4) 0.7843(3) 0.1096(18) Uiso 1.000000 R
C65 C 0.8091(5) 1.0173(4) 0.9162(3) 0.0875(13) Uani 1.000000 .
H65 H 0.7646(5) 0.9561(4) 0.9242(3) 0.1051(16) Uiso 1.000000 R
C64 C 0.8680(5) 1.0563(4) 0.8471(3) 0.0899(13) Uani 1.000000 .
H64 H 0.8551(5) 1.0208(4) 0.8085(3) 0.1079(16) Uiso 1.000000 R

loop_
_atom_site_aniso_label
_atom_site_aniso_U_11
_atom_site_aniso_U_22
_atom_site_aniso_U_33
_atom_site_aniso_U_12
_atom_site_aniso_U_13
_atom_site_aniso_U_23
P12 0.0227(3) 0.0167(2) 0.0178(3) -0.0045(2) 0.0007(2) -0.00129(19)
Al28 0.0233(3) 0.0176(3) 0.0187(3) -0.0047(2) -0.0005(2) -0.0028(2)
F39 0.0420(8) 0.0303(7) 0.0246(7) -0.0135(6) -0.0038(6) 0.0022(5)
F50 0.0293(8) 0.0471(8) 0.0349(7) -0.0054(6) -0.0024(6) -0.0185(6)
F61 0.0527(10) 0.0256(7) 0.0385(8) -0.0049(6) 0.0160(7) -0.0090(6)
F48 0.0288(8) 0.0518(9) 0.0448(8) -0.0126(7) 0.0024(6) -0.0222(7)
F37 0.0497(9) 0.0404(8) 0.0256(7) -0.0165(7) -0.0053(6) 0.0074(6)
F36 0.0497(10) 0.0395(8) 0.0476(9) -0.0266(7) 0.0075(7) -0.0134(7)
O21 0.0256(8) 0.0178(7) 0.0211(7) -0.0043(6) -0.0021(6) -0.0025(5)
F59 0.0727(11) 0.0280(7) 0.0321(8) -0.0137(7) 0.0127(7) -0.0124(6)
F47 0.0553(10) 0.0615(10) 0.0310(8) -0.0007(8) -0.0058(7) -0.0234(7)
F46 0.0634(11) 0.0567(10) 0.0348(8) -0.0065(8) 0.0224(8) -0.0179(7)
F38 0.0523(10) 0.0847(12) 0.0226(7) -0.0251(9) -0.0110(7) -0.0018(7)
F49 0.0364(9) 0.0536(10) 0.0612(10) -0.0155(7) 0.0219(8) -0.0228(8)
F35 0.0549(11) 0.0826(12) 0.0445(9) -0.0379(10) -0.0022(8) -0.0285(8)
F60 0.1055(16) 0.0315(8) 0.0630(11) -0.0326(9) 0.0142(10) -0.0216(8)
F58 0.0852(14) 0.0442(9) 0.0643(12) -0.0196(9) 0.0475(11) -0.0051(8)
N7 0.0215(9) 0.0174(8) 0.0194(8) -0.0021(7) 0.0004(7) -0.0015(6)
N10 0.0223(9) 0.0179(8) 0.0203(9) -0.0022(7) 0.0028(7) -0.0009(6)
F57 0.1026(16) 0.0395(10) 0.0835(14) -0.0438(10) 0.0337(12) -0.0069(9)
C54 0.0242(11) 0.0184(10) 0.0255(11) -0.0035(8) -0.0026(8) -0.0009(8)
C31 0.0240(11) 0.0275(11) 0.0208(10) -0.0049(9) 0.0004(8) -0.0046(8)
C1 0.0192(10) 0.0167(9) 0.0225(10) -0.0042(8) 0.0027(8) 0.0010(7)
C32 0.0231(11) 0.0243(10) 0.0202(10) -0.0039(8) 0.0002(8) -0.0065(8)
C43 0.0289(12) 0.0167(9) 0.0222(10) -0.0047(8) 0.0013(8) -0.0022(8)
C42 0.0307(13) 0.0210(10) 0.0249(11) -0.0023(9) 0.0006(9) -0.0040(8)
C13 0.0247(11) 0.0241(10) 0.0235(11) -0.0080(9) 0.0002(8) -0.0029(8)
C2 0.0213(11) 0.0221(10) 0.0222(10) -0.0035(8) 0.0030(8) -0.0031(8)
C44 0.0316(13) 0.0214(10) 0.0295(12) -0.0068(9) 0.0025(9) -0.0052(8)
C6 0.0262(12) 0.0224(10) 0.0267(11) -0.0072(9) 0.0006(9) -0.0031(8)
C8 0.0224(11) 0.0278(11) 0.0255(11) -0.0020(9) 0.0036(9) 0.0020(9)
C9 0.0257(12) 0.0258(11) 0.0222(11) 0.0010(9) 0.0041(9) 0.0004(8)
C11 0.0258(11) 0.0190(10) 0.0190(10) -0.0057(8) -0.0003(8) -0.0023(7)
C30 0.0284(12) 0.0328(12) 0.0324(12) -0.0131(10) 0.0060(9) -0.0110(9)
C3 0.0317(13) 0.0283(11) 0.0231(11) -0.0050(9) -0.0032(9) 0.0020(9)
C16 0.0342(13) 0.0200(10) 0.0201(10) -0.0041(9) 0.0008(9) -0.0035(8)
C53 0.0336(13) 0.0209(11) 0.0354(13) -0.0027(9) 0.0049(10) -0.0038(9)
C55 0.0416(14) 0.0256(11) 0.0267(12) -0.0102(10) 0.0002(10) -0.0062(9)
C33 0.0267(12) 0.0327(12) 0.0221(11) -0.0074(9) 0.0016(9) -0.0016(9)
C45 0.0313(13) 0.0243(11) 0.0381(13) -0.0066(10) 0.0122(10) -0.0059(9)
C29 0.0293(13) 0.0506(15) 0.0330(13) -0.0175(11) 0.0027(10) -0.0215(11)
C25 0.0455(15) 0.0226(11) 0.0332(13) -0.0058(10) -0.0080(11) -0.0075(9)
C22 0.0307(13) 0.0239(11) 0.0266(11) 0.0005(9) -0.0035(9) -0.0077(9)
C34 0.0299(13) 0.0543(15) 0.0172(11) -0.0102(11) -0.0026(9) -0.0076(10)
C5 0.0357(13) 0.0178(10) 0.0383(13) -0.0070(9) -0.0022(10) -0.0020(9)
C4 0.0386(14) 0.0206(11) 0.0342(13) -0.0061(10) -0.0048(10) 0.0072(9)
C40 0.0487(16) 0.0254(11) 0.0252(12) -0.0033(10) 0.0129(10) -0.0051(9)
C19 0.0385(14) 0.0294(12) 0.0302(12) -0.0008(10) 0.0065(10) -0.0097(9)
C17 0.0456(15) 0.0288(12) 0.0210(11) -0.0063(10) -0.0006(10) -0.0051(9)
C14 0.0332(13) 0.0325(12) 0.0388(13) -0.0125(10) -0.0009(10) -0.0137(10)
C41 0.0453(15) 0.0271(11) 0.0223(11) -0.0020(10) -0.0024(10) -0.0065(9)
C18 0.0440(15) 0.0258(11) 0.0314(12) -0.0128(10) 0.0015(10) -0.0092(9)
C15 0.0335(13) 0.0316(12) 0.0327(13) -0.0137(10) 0.0006(10) 0.0014(9)
C20 0.0242(12) 0.0340(12) 0.0351(13) -0.0084(10) -0.0031(10) 0.0006(10)
C52 0.0465(16) 0.0330(13) 0.0421(15) -0.0119(12) 0.0168(12) -0.0013(11)
C56 0.0564(18) 0.0265(12) 0.0450(15) -0.0186(12) 0.0026(13) -0.0097(11)
C27 0.067(2) 0.0351(14) 0.0315(13) -0.0042(13) -0.0013(13) -0.0067(11)
C26 0.067(2) 0.0379(15) 0.0506(17) -0.0186(14) -0.0186(15) -0.0131(12)
C51 0.0576(19) 0.0273(13) 0.0549(17) -0.0196(12) 0.0094(14) -0.0005(11)
C24 0.0471(19) 0.0431(17) 0.135(4) -0.0165(15) 0.008(2) -0.046(2)
C23 0.107(3) 0.0546(19) 0.0427(17) -0.0118(19) 0.0231(18) -0.0252(15)
C67 0.090(3) 0.075(2) 0.059(2) -0.021(2) -0.006(2) -0.0213(18)
C62 0.079(3) 0.073(3) 0.086(3) -0.014(2) 0.007(2) -0.026(2)
C68 0.107(4) 0.075(3) 0.090(3) -0.023(3) -0.008(3) -0.023(2)
C66 0.094(3) 0.098(3) 0.086(3) -0.012(3) -0.013(3) -0.042(3)
C63 0.085(3) 0.073(3) 0.124(4) 0.000(2) -0.020(3) -0.052(3)
C65 0.090(3) 0.065(2) 0.115(4) -0.020(2) -0.004(3) -0.029(2)
C64 0.091(3) 0.093(3) 0.086(3) -0.008(3) 0.009(3) -0.033(3)

loop_
_atom_type_symbol
_atom_type_scat_dispersion_real
_atom_type_scat_dispersion_imag
_atom_type_scat_Cromer_Mann_a1
_atom_type_scat_Cromer_Mann_a2
_atom_type_scat_Cromer_Mann_a3
_atom_type_scat_Cromer_Mann_a4
_atom_type_scat_Cromer_Mann_b1
_atom_type_scat_Cromer_Mann_b2
_atom_type_scat_Cromer_Mann_b3
_atom_type_scat_Cromer_Mann_b4
_atom_type_scat_Cromer_Mann_c
_atom_type_scat_source
_atom_type_scat_dispersion_source
C 0.00347 0.00161 2.31000 1.02000 1.58860 0.86500 20.84390 10.20750 0.56870 51.65120 0.215599998832 'International Tables Volume C Table 6.1.1.4 (pp. 500-502)' 'Henke, Gullikson and Davis, At. Data and Nucl. Data Tables, 1993, 54, 2'
F 0.01794 0.01033 3.53920 2.64120 1.51700 1.02430 10.28250 4.29440 0.26150 26.14760 0.277599990368 'International Tables Volume C Table 6.1.1.4 (pp. 500-502)' 'Henke, Gullikson and Davis, At. Data and Nucl. Data Tables, 1993, 54, 2'
H 0.00000 0.00000 0.49300 0.32291 0.14019 0.04081 10.51090 26.12570 3.14236 57.79970 0.0030380000826 'International Tables Volume C Table 6.1.1.4 (pp. 500-502)' 'Henke, Gullikson and Davis, At. Data and Nucl. Data Tables, 1993, 54, 2'
Al 0.06440 0.05171 6.42020 1.90020 1.59360 1.96460 3.03870 0.74260 31.54720 85.08860 1.11510002613 'International Tables Volume C Table 6.1.1.4 (pp. 500-502)' 'Henke, Gullikson and Davis, At. Data and Nucl. Data Tables, 1993, 54, 2'
O 0.01158 0.00611 3.04850 2.28680 1.54630 0.86700 13.27710 5.70110 0.32390 32.90890 0.250800013542 'International Tables Volume C Table 6.1.1.4 (pp. 500-502)' 'Henke, Gullikson and Davis, At. Data and Nucl. Data Tables, 1993, 54, 2'
N 0.00653 0.00323 12.21260 3.13220 2.01250 1.16630 0.00570 9.89330 28.99750 0.58260 -11.5290002823 'International Tables Volume C Table 6.1.1.4 (pp. 500-502)' 'Henke, Gullikson and Davis, At. Data and Nucl. Data Tables, 1993, 54, 2'
P 0.10434 0.09671 6.43450 4.17910 1.78000 1.49080 1.90670 27.15700 0.52600 68.16450 1.11489999294 'International Tables Volume C Table 6.1.1.4 (pp. 500-502)' 'Henke, Gullikson and Davis, At. Data and Nucl. Data Tables, 1993, 54, 2'

loop_
_geom_angle_atom_site_label_1
_geom_angle_atom_site_label_2
_geom_angle_atom_site_label_3
_geom_angle
_geom_angle_site_symmetry_1
_geom_angle_site_symmetry_3
_geom_angle_publ_flag
N10 P12 O21 105.09(8) . . ?
C13 P12 O21 108.97(9) . . ?
C13 P12 N10 108.95(9) . . ?
C16 P12 O21 108.91(9) . . ?
C16 P12 N10 108.72(9) . . ?
C16 P12 C13 115.68(10) . . ?
C54 Al28 O21 106.06(8) . . ?
C32 Al28 O21 105.34(8) . . ?
C32 Al28 C54 115.56(9) . . ?
C43 Al28 O21 109.30(8) . . ?
C43 Al28 C54 110.75(9) . . ?
C43 Al28 C32 109.51(9) . . ?
Al28 O21 P12 177.31(10) . . ?
C8 N7 C1 119.35(16) . . ?
C11 N7 C1 125.05(18) . . ?
C11 N7 C8 115.45(17) . . ?
C9 N10 P12 124.75(14) . . ?
C11 N10 P12 120.87(14) . . ?
C11 N10 C9 114.21(16) . . ?
C53 C54 Al28 122.89(16) . . ?
C55 C54 Al28 123.31(17) . . ?
C55 C54 C53 113.8(2) . . ?
C32 C31 F39 119.10(19) . . ?
C30 C31 F39 116.08(19) . . ?
C30 C31 C32 124.8(2) . . ?
C2 C1 N7 117.95(18) . . ?
C6 C1 N7 119.50(18) . . ?
C6 C1 C2 122.49(18) . . ?
C31 C32 Al28 118.90(15) . . ?
C33 C32 Al28 127.25(17) . . ?
C33 C32 C31 113.8(2) . . ?
C42 C43 Al28 121.36(17) . . ?
C44 C43 Al28 125.03(16) . . ?
C44 C43 C42 113.3(2) . . ?
C43 C42 F50 118.97(19) . . ?
C41 C42 F50 116.2(2) . . ?
C41 C42 C43 124.8(2) . . ?
C14 C13 P12 106.98(15) . . ?
C15 C13 P12 110.27(15) . . ?
C15 C13 C14 108.22(18) . . ?
C20 C13 P12 112.67(15) . . ?
C20 C13 C14 108.52(19) . . ?
C20 C13 C15 110.02(19) . . ?
C3 C2 C1 117.59(19) . . ?
C22 C2 C1 123.12(18) . . ?
C22 C2 C3 119.27(19) . . ?
C43 C44 F48 120.4(2) . . ?
C45 C44 F48 115.1(2) . . ?
C45 C44 C43 124.6(2) . . ?
C25 C6 C1 122.63(19) . . ?
C5 C6 C1 117.3(2) . . ?
C5 C6 C25 120.1(2) . . ?
H8a C8 N7 111.30(11) . . ?
H8b C8 N7 111.30(12) . . ?
H8b C8 H8a 109.2 . . ?
C9 C8 N7 102.35(17) . . ?
C9 C8 H8a 111.30(12) . . ?
C9 C8 H8b 111.30(13) . . ?
C8 C9 N10 100.94(16) . . ?
H9a C9 N10 111.58(11) . . ?
H9a C9 C8 111.58(13) . . ?
H9b C9 N10 111.58(11) . . ?
H9b C9 C8 111.58(13) . . ?
H9b C9 H9a 109.4 . . ?
N10 C11 N7 105.05(17) . . ?
C31 C30 F36 121.3(2) . . ?
C29 C30 F36 120.3(2) . . ?
C29 C30 C31 118.4(2) . . ?
H3 C3 C2 119.51(13) . . ?
C4 C3 C2 121.0(2) . . ?
C4 C3 H3 119.51(13) . . ?
C19 C16 P12 112.98(16) . . ?
C17 C16 P12 109.38(14) . . ?
C17 C16 C19 109.93(19) . . ?
C18 C16 P12 107.01(15) . . ?
C18 C16 C19 109.07(18) . . ?
C18 C16 C17 108.32(19) . . ?
C54 C53 F61 119.49(19) . . ?
C52 C53 F61 116.2(2) . . ?
C52 C53 C54 124.3(2) . . ?
C54 C55 F59 120.2(2) . . ?
C56 C55 F59 115.6(2) . . ?
C56 C55 C54 124.2(2) . . ?
C32 C33 F37 119.8(2) . . ?
C34 C33 F37 116.37(19) . . ?
C34 C33 C32 123.9(2) . . ?
C44 C45 F49 121.1(2) . . ?
C40 C45 F49 119.8(2) . . ?
C40 C45 C44 119.1(2) . . ?
C30 C29 F35 119.8(2) . . ?
C34 C29 F35 120.4(2) . . ?
C34 C29 C30 119.8(2) . . ?
H25 C25 C6 107.76(12) . . ?
C27 C25 C6 110.3(2) . . ?
C27 C25 H25 107.76(14) . . ?
C26 C25 C6 112.6(2) . . ?
C26 C25 H25 107.76(16) . . ?
C26 C25 C27 110.4(2) . . ?
H22 C22 C2 108.03(11) . . ?
C24 C22 C2 111.0(2) . . ?
C24 C22 H22 108.03(18) . . ?
C23 C22 C2 111.2(2) . . ?
C23 C22 H22 108.03(17) . . ?
C23 C22 C24 110.4(3) . . ?
C33 C34 F38 121.4(2) . . ?
C29 C34 F38 119.4(2) . . ?
C29 C34 C33 119.3(2) . . ?
H5 C5 C6 119.41(14) . . ?
C4 C5 C6 121.2(2) . . ?
C4 C5 H5 119.41(13) . . ?
C5 C4 C3 120.5(2) . . ?
H4 C4 C3 119.76(13) . . ?
H4 C4 C5 119.76(13) . . ?
C45 C40 F46 120.6(2) . . ?
C41 C40 F46 120.0(2) . . ?
C41 C40 C45 119.4(2) . . ?
H19a C19 C16 109.5 . . ?
H19b C19 C16 109.5 . . ?
H19b C19 H19a 109.5 . . ?
H19c C19 C16 109.5 . . ?
H19c C19 H19a 109.5 . . ?
H19c C19 H19b 109.5 . . ?
H17a C17 C16 109.5 . . ?
H17b C17 C16 109.5 . . ?
H17b C17 H17a 109.5 . . ?
H17c C17 C16 109.5 . . ?
H17c C17 H17a 109.5 . . ?
H17c C17 H17b 109.5 . . ?
H14a C14 C13 109.5 . . ?
H14b C14 C13 109.5 . . ?
H14b C14 H14a 109.5 . . ?
H14c C14 C13 109.5 . . ?
H14c C14 H14a 109.5 . . ?
H14c C14 H14b 109.5 . . ?
C42 C41 F47 121.2(2) . . ?
C40 C41 F47 120.0(2) . . ?
C40 C41 C42 118.8(2) . . ?
H18a C18 C16 109.5 . . ?
H18b C18 C16 109.5 . . ?
H18b C18 H18a 109.5 . . ?
H18c C18 C16 109.5 . . ?
H18c C18 H18a 109.5 . . ?
H18c C18 H18b 109.5 . . ?
H15a C15 C13 109.5 . . ?
H15b C15 C13 109.5 . . ?
H15b C15 H15a 109.5 . . ?
H15c C15 C13 109.5 . . ?
H15c C15 H15a 109.5 . . ?
H15c C15 H15b 109.5 . . ?
H20a C20 C13 109.5 . . ?
H20b C20 C13 109.5 . . ?
H20b C20 H20a 109.5 . . ?
H20c C20 C13 109.5 . . ?
H20c C20 H20a 109.5 . . ?
H20c C20 H20b 109.5 . . ?
C53 C52 F58 121.4(2) . . ?
C51 C52 F58 120.0(2) . . ?
C51 C52 C53 118.6(2) . . ?
C55 C56 F60 120.5(2) . . ?
C51 C56 F60 120.0(2) . . ?
C51 C56 C55 119.5(2) . . ?
H27a C27 C25 109.5 . . ?
H27b C27 C25 109.5 . . ?
H27b C27 H27a 109.5 . . ?
H27c C27 C25 109.5 . . ?
H27c C27 H27a 109.5 . . ?
H27c C27 H27b 109.5 . . ?
H26a C26 C25 109.5 . . ?
H26b C26 C25 109.5 . . ?
H26b C26 H26a 109.5 . . ?
H26c C26 C25 109.5 . . ?
H26c C26 H26a 109.5 . . ?
H26c C26 H26b 109.5 . . ?
C52 C51 F57 119.9(3) . . ?
C56 C51 F57 120.5(2) . . ?
C56 C51 C52 119.5(2) . . ?
H24a C24 C22 109.5 . . ?
H24b C24 C22 109.5 . . ?
H24b C24 H24a 109.5 . . ?
H24c C24 C22 109.5 . . ?
H24c C24 H24a 109.5 . . ?
H24c C24 H24b 109.5 . . ?
H23a C23 C22 109.5 . . ?
H23b C23 C22 109.5 . . ?
H23b C23 H23a 109.5 . . ?
H23c C23 C22 109.5 . . ?
H23c C23 H23a 109.5 . . ?
H23c C23 H23b 109.5 . . ?
C62 C67 H67 119.3(3) . . ?
C66 C67 H67 119.3(2) . . ?
C66 C67 C62 121.4(4) . . ?
C68 C62 C67 120.3(4) . . ?
C63 C62 C67 120.2(5) . . ?
C63 C62 C68 119.3(5) . . ?
H68a C68 C62 109.5 . . ?
H68b C68 C62 109.5 . . ?
H68b C68 H68a 109.5 . . ?
H68c C68 C62 109.5 . . ?
H68c C68 H68a 109.5 . . ?
H68c C68 H68b 109.5 . . ?
H66 C66 C67 120.1(2) . . ?
C65 C66 C67 119.8(5) . . ?
C65 C66 H66 120.1(3) . . ?
H63 C63 C62 122.1(3) . . ?
C64 C63 C62 115.8(5) . . ?
C64 C63 H63 122.1(3) . . ?
H65 C65 C66 122.5(3) . . ?
C64 C65 C66 115.0(5) . . ?
C64 C65 H65 122.5(3) . . ?
C65 C64 C63 127.5(5) . . ?
H64 C64 C63 116.3(3) . . ?
H64 C64 C65 116.3(3) . . ?

loop_
_geom_bond_atom_site_label_1
_geom_bond_atom_site_label_2
_geom_bond_distance
_geom_bond_site_symmetry_2
_geom_bond_publ_flag
P12 O21 1.5213(15) . ?
P12 N10 1.6759(17) . ?
P12 C13 1.837(2) . ?
P12 C16 1.844(2) . ?
Al28 O21 1.7865(15) . ?
Al28 C54 2.008(2) . ?
Al28 C32 1.997(2) . ?
Al28 C43 2.022(2) . ?
F39 C31 1.361(2) . ?
F50 C42 1.347(3) . ?
F61 C53 1.355(3) . ?
F48 C44 1.354(3) . ?
F37 C33 1.351(3) . ?
F36 C30 1.344(3) . ?
F59 C55 1.347(3) . ?
F47 C41 1.346(3) . ?
F46 C40 1.340(3) . ?
F38 C34 1.344(3) . ?
F49 C45 1.341(3) . ?
F35 C29 1.342(3) . ?
F60 C56 1.353(3) . ?
F58 C52 1.341(3) . ?
N7 C1 1.444(2) . ?
N7 C8 1.486(3) . ?
N7 C11 1.327(3) . ?
N10 C9 1.496(3) . ?
N10 C11 1.382(3) . ?
F57 C51 1.342(3) . ?
C54 C53 1.386(3) . ?
C54 C55 1.376(3) . ?
C31 C32 1.382(3) . ?
C31 C30 1.377(3) . ?
C1 C2 1.400(3) . ?
C1 C6 1.404(3) . ?
C32 C33 1.384(3) . ?
C43 C42 1.383(3) . ?
C43 C44 1.381(3) . ?
C42 C41 1.389(3) . ?
C13 C14 1.543(3) . ?
C13 C15 1.538(3) . ?
C13 C20 1.531(3) . ?
C2 C3 1.399(3) . ?
C2 C22 1.520(3) . ?
C44 C45 1.389(3) . ?
C6 C25 1.518(3) . ?
C6 C5 1.400(3) . ?
C8 H8a 0.9900 . ?
C8 H8b 0.9900 . ?
C8 C9 1.522(3) . ?
C9 H9a 0.9900 . ?
C9 H9b 0.9900 . ?
C30 C29 1.375(4) . ?
C3 H3 0.9500 . ?
C3 C4 1.379(3) . ?
C16 C19 1.538(3) . ?
C16 C17 1.542(3) . ?
C16 C18 1.542(3) . ?
C53 C52 1.380(3) . ?
C55 C56 1.380(3) . ?
C33 C34 1.377(3) . ?
C45 C40 1.374(4) . ?
C29 C34 1.374(4) . ?
C25 H25 1.0000 . ?
C25 C27 1.523(4) . ?
C25 C26 1.526(4) . ?
C22 H22 1.0000 . ?
C22 C24 1.520(4) . ?
C22 C23 1.512(4) . ?
C5 H5 0.9500 . ?
C5 C4 1.378(3) . ?
C4 H4 0.9500 . ?
C40 C41 1.376(4) . ?
C19 H19a 0.9800 . ?
C19 H19b 0.9800 . ?
C19 H19c 0.9800 . ?
C17 H17a 0.9800 . ?
C17 H17b 0.9800 . ?
C17 H17c 0.9800 . ?
C14 H14a 0.9800 . ?
C14 H14b 0.9800 . ?
C14 H14c 0.9800 . ?
C18 H18a 0.9800 . ?
C18 H18b 0.9800 . ?
C18 H18c 0.9800 . ?
C15 H15a 0.9800 . ?
C15 H15b 0.9800 . ?
C15 H15c 0.9800 . ?
C20 H20a 0.9800 . ?
C20 H20b 0.9800 . ?
C20 H20c 0.9800 . ?
C52 C51 1.382(4) . ?
C56 C51 1.360(4) . ?
C27 H27a 0.9800 . ?
C27 H27b 0.9800 . ?
C27 H27c 0.9800 . ?
C26 H26a 0.9800 . ?
C26 H26b 0.9800 . ?
C26 H26c 0.9800 . ?
C24 H24a 0.9800 . ?
C24 H24b 0.9800 . ?
C24 H24c 0.9800 . ?
C23 H23a 0.9800 . ?
C23 H23b 0.9800 . ?
C23 H23c 0.9800 . ?
C67 H67 0.9500 . ?
C67 C62 1.316(6) . ?
C67 C66 1.492(6) . ?
C62 C68 1.442(6) . ?
C62 C63 1.417(6) . ?
C68 H68a 0.9800 . ?
C68 H68b 0.9800 . ?
C68 H68c 0.9800 . ?
C66 H66 0.9500 . ?
C66 C65 1.307(6) . ?
C63 H63 0.9500 . ?
C63 C64 1.332(7) . ?
C65 H65 0.9500 . ?
C65 C64 1.442(7) . ?
C64 H64 0.9500 . ?
